data_2227031
loop_
_publ_author_name
'Lohier, Jean-Fran\,cois'
'Caruso, Anna'
'Sopkov\'a-de Oliveira Santos, Jana'
'Lancelot, Jean-Charles'
'Rault, Sylvain'

_publ_section_title
;
 <i>tert</i>-Butyl
 6-bromo-1,4-dimethyl-9<i>H</i>-carbazole-9-carboxylate
;
_journal_coeditor_code OM2338
_journal_issue 8
_journal_name_full 'Acta Crystallographica Section E'
_journal_page_first o1971
_journal_page_last o1972
_journal_paper_doi 10.1107/S1600536810026528
_journal_volume 66
_journal_year 2010
_chemical_formula_iupac 'C19 H20 Br N O2'
_chemical_formula_moiety 'C19 H20 Br N O2'
_chemical_formula_sum 'C19 H20 Br N O2'
_chemical_formula_weight 374.27
_chemical_name_systematic
;
<i>tert</i>-Butyl 6-bromo-1,4-dimethyl-9<i>H</i>-carbazole-9-carboxylate
;
_space_group_IT_number 2
_symmetry_cell_setting triclinic
_symmetry_space_group_name_Hall '-P 1'
_symmetry_space_group_name_H-M 'P -1'
_atom_sites_solution_hydrogens geom
_atom_sites_solution_primary direct
_atom_sites_solution_secondary difmap
_audit_creation_method SHELXL-97
_cell_angle_alpha 91.10(4)
_cell_angle_beta 96.40(4)
_cell_angle_gamma 90.96(4)
_cell_formula_units_Z 2
_cell_length_a 7.521(4)
_cell_length_b 9.715(5)
_cell_length_c 11.930(6)
_cell_measurement_reflns_used 9940
_cell_measurement_temperature 291(2)
_cell_measurement_theta_max 57.59
_cell_measurement_theta_min 5.37
_cell_volume 865.9(8)
_computing_cell_refinement 'SAINT (Bruker, 2007)'
_computing_data_collection 'APEX2 (Bruker, 2007)'
_computing_data_reduction 'SAINT (Bruker, 2007)'
_computing_molecular_graphics 'Mercury (Macrae <i>et al.</i>, 2008)'
_computing_publication_material 'SHELXL97 (Sheldrick, 2008)'
_computing_structure_refinement 'SHELXL97 (Sheldrick, 2008)'
_computing_structure_solution 'SHELXS97 (Sheldrick, 2008)'
_diffrn_ambient_temperature 291(2)
_diffrn_measured_fraction_theta_full 0.994
_diffrn_measured_fraction_theta_max 0.994
_diffrn_measurement_device_type 'Bruker--Nonius APEXII Kappa CCD'
_diffrn_measurement_method '\f and \w scans'
_diffrn_radiation_monochromator graphite
_diffrn_radiation_source 'fine-focus sealed tube'
_diffrn_radiation_type MoK\a
_diffrn_radiation_wavelength 0.71073
_diffrn_reflns_av_R_equivalents 0.0248
_diffrn_reflns_av_sigmaI/netI 0.0160
_diffrn_reflns_limit_h_max 11
_diffrn_reflns_limit_h_min -11
_diffrn_reflns_limit_k_max 14
_diffrn_reflns_limit_k_min -14
_diffrn_reflns_limit_l_max 17
_diffrn_reflns_limit_l_min -17
_diffrn_reflns_number 37091
_diffrn_reflns_theta_full 31.49
_diffrn_reflns_theta_max 31.49
_diffrn_reflns_theta_min 2.10
_exptl_absorpt_coefficient_mu 2.383
_exptl_absorpt_correction_T_max 0.4287
_exptl_absorpt_correction_T_min 0.3780
_exptl_absorpt_correction_type numerical
_exptl_absorpt_process_details '(SAINT; Bruker, 2007)'
_exptl_crystal_colour colorless
_exptl_crystal_density_diffrn 1.435
_exptl_crystal_density_method 'not measured'
_exptl_crystal_description block
_exptl_crystal_F_000 384
_exptl_crystal_size_max 0.46
_exptl_crystal_size_mid 0.37
_exptl_crystal_size_min 0.34
_refine_diff_density_max 0.626
_refine_diff_density_min -0.518
_refine_ls_extinction_method none
_refine_ls_goodness_of_fit_ref 1.020
_refine_ls_hydrogen_treatment constr
_refine_ls_matrix_type full
_refine_ls_number_parameters 213
_refine_ls_number_reflns 5718
_refine_ls_number_restraints 0
_refine_ls_restrained_S_all 1.020
_refine_ls_R_factor_all 0.0507
_refine_ls_R_factor_gt 0.0336
_refine_ls_shift/su_max 0.001
_refine_ls_shift/su_mean 0.000
_refine_ls_structure_factor_coef Fsqd
_refine_ls_weighting_details 'calc w=1/[\s^2^(Fo^2^)+(0.0409P)^2^+0.2555P] where P=(Fo^2^+2Fc^2^)/3'
_refine_ls_weighting_scheme calc
_refine_ls_wR_factor_gt 0.0838
_refine_ls_wR_factor_ref 0.0921
_reflns_number_gt 4268
_reflns_number_total 5718
_reflns_threshold_expression I>2sigma(I)
_cod_data_source_file om2338.cif
_cod_data_source_block I
_cod_original_sg_symbol_H-M 'P -1   '
_cod_database_code 2227031
_cod_database_fobs_code 2227031

loop_
_symmetry_equiv_pos_as_xyz
'x, y, z'
'-x, -y, -z'

loop_
_atom_site_type_symbol
_atom_site_label
_atom_site_fract_x
_atom_site_fract_y
_atom_site_fract_z
_atom_site_U_iso_or_equiv
_atom_site_adp_type
_atom_site_calc_flag
_atom_site_refinement_flags
_atom_site_occupancy
_atom_site_disorder_assembly
_atom_site_disorder_group
C C1 0.3387(2) -0.20146(16) 0.34933(15) 0.0458(3) Uani d . 1 . .
C C2 0.3632(2) -0.30773(17) 0.42578(17) 0.0542(4) Uani d . 1 . .
H H2 0.3978 -0.3929 0.3996 0.065 Uiso calc R 1 . .
C C3 0.3389(2) -0.29340(17) 0.53845(17) 0.0543(4) Uani d . 1 . .
H H3 0.3563 -0.3690 0.5847 0.065 Uiso calc R 1 . .
C C4 0.2894(2) -0.16985(16) 0.58456(14) 0.0444(3) Uani d . 1 . .
C C4A 0.26189(18) -0.06062(15) 0.51011(13) 0.0376(3) Uani d . 1 . .
C C5 0.1845(2) 0.15877(16) 0.62353(12) 0.0411(3) Uani d . 1 . .
H H5 0.1796 0.1170 0.6927 0.049 Uiso calc R 1 . .
C C5A 0.22209(18) 0.08324(14) 0.52870(12) 0.0360(3) Uani d . 1 . .
C C6 0.1549(2) 0.29736(16) 0.61113(13) 0.0437(3) Uani d . 1 . .
C C7 0.1590(2) 0.36264(16) 0.50904(14) 0.0466(3) Uani d . 1 . .
H H7 0.1388 0.4567 0.5046 0.056 Uiso calc R 1 . .
C C8 0.1928(2) 0.28895(16) 0.41425(14) 0.0455(3) Uani d . 1 . .
H H8 0.1944 0.3315 0.3452 0.055 Uiso calc R 1 . .
C C8A 0.22440(19) 0.14932(15) 0.42488(12) 0.0377(3) Uani d . 1 . .
C C9 0.2702(3) -0.1553(2) 0.70822(16) 0.0585(4) Uani d . 1 . .
H H9A 0.3533 -0.0863 0.7419 0.088 Uiso calc R 1 . .
H H9B 0.2945 -0.2417 0.7440 0.088 Uiso calc R 1 . .
H H9C 0.1504 -0.1286 0.7178 0.088 Uiso calc R 1 . .
C C9A 0.28247(18) -0.07791(15) 0.39496(13) 0.0383(3) Uani d . 1 . .
C C10 0.3831(3) -0.2220(2) 0.23079(17) 0.0601(4) Uani d . 1 . .
H H10A 0.4583 -0.3004 0.2270 0.090 Uiso calc R 1 . .
H H10B 0.4447 -0.1415 0.2083 0.090 Uiso calc R 1 . .
H H10C 0.2747 -0.2370 0.1812 0.090 Uiso calc R 1 . .
C C11 0.2066(2) 0.06842(17) 0.22633(13) 0.0455(3) Uani d . 1 . .
C C12 0.2220(3) 0.2419(2) 0.08037(15) 0.0595(4) Uani d . 1 . .
C C13 0.3005(4) 0.1472(3) -0.00242(19) 0.0880(8) Uani d . 1 . .
H H13A 0.2410 0.0588 -0.0042 0.132 Uiso calc R 1 . .
H H13B 0.4259 0.1367 0.0206 0.132 Uiso calc R 1 . .
H H13C 0.2845 0.1858 -0.0762 0.132 Uiso calc R 1 . .
C C14 0.0229(3) 0.2543(3) 0.05422(19) 0.0749(6) Uani d . 1 . .
H H14A -0.0326 0.1646 0.0537 0.112 Uiso calc R 1 . .
H H14B -0.0037 0.2946 -0.0184 0.112 Uiso calc R 1 . .
H H14C -0.0221 0.3116 0.1107 0.112 Uiso calc R 1 . .
C C15 0.3132(5) 0.3824(3) 0.0885(2) 0.0956(9) Uani d . 1 . .
H H15A 0.2879 0.4284 0.0181 0.143 Uiso calc R 1 . .
H H15B 0.4401 0.3719 0.1047 0.143 Uiso calc R 1 . .
H H15C 0.2695 0.4360 0.1477 0.143 Uiso calc R 1 . .
Br Br1 0.10889(3) 0.40593(2) 0.738576(16) 0.06549(9) Uani d . 1 . .
O O1 0.12304(19) -0.01560(14) 0.16710(11) 0.0611(3) Uani d . 1 . .
O O2 0.26615(18) 0.19081(13) 0.19661(10) 0.0537(3) Uani d . 1 . .
N N9 0.25825(17) 0.05083(13) 0.34212(10) 0.0408(3) Uani d . 1 . .

loop_
_atom_site_aniso_label
_atom_site_aniso_U_11
_atom_site_aniso_U_22
_atom_site_aniso_U_33
_atom_site_aniso_U_12
_atom_site_aniso_U_13
_atom_site_aniso_U_23
C1 0.0374(7) 0.0426(7) 0.0575(9) 0.0008(6) 0.0074(6) -0.0080(7)
C2 0.0496(9) 0.0381(8) 0.0750(12) 0.0043(7) 0.0072(8) -0.0050(7)
C3 0.0532(9) 0.0395(8) 0.0700(11) 0.0029(7) 0.0048(8) 0.0088(7)
C4 0.0380(7) 0.0428(7) 0.0521(8) -0.0002(6) 0.0034(6) 0.0072(6)
C4A 0.0305(6) 0.0376(7) 0.0448(7) 0.0003(5) 0.0040(5) 0.0011(5)
C5 0.0416(7) 0.0454(8) 0.0365(7) 0.0035(6) 0.0048(6) 0.0014(6)
C5A 0.0312(6) 0.0383(7) 0.0386(7) 0.0023(5) 0.0030(5) 0.0015(5)
C6 0.0435(8) 0.0458(8) 0.0418(7) 0.0071(6) 0.0044(6) -0.0055(6)
C7 0.0504(9) 0.0386(7) 0.0507(8) 0.0091(6) 0.0041(7) -0.0004(6)
C8 0.0534(9) 0.0422(7) 0.0410(7) 0.0075(6) 0.0042(6) 0.0049(6)
C8A 0.0359(7) 0.0395(7) 0.0376(6) 0.0027(5) 0.0032(5) -0.0010(5)
C9 0.0647(11) 0.0576(10) 0.0540(10) 0.0060(8) 0.0070(8) 0.0172(8)
C9A 0.0324(6) 0.0377(7) 0.0446(7) -0.0002(5) 0.0044(5) -0.0006(5)
C10 0.0612(11) 0.0584(10) 0.0620(11) 0.0077(8) 0.0145(8) -0.0156(8)
C11 0.0471(8) 0.0499(8) 0.0400(7) 0.0040(7) 0.0068(6) -0.0013(6)
C12 0.0760(12) 0.0653(11) 0.0388(8) 0.0052(9) 0.0114(8) 0.0088(7)
C13 0.110(2) 0.109(2) 0.0513(11) 0.0309(16) 0.0346(12) 0.0106(12)
C14 0.0836(15) 0.0850(15) 0.0567(11) 0.0204(12) 0.0062(10) 0.0129(11)
C15 0.129(2) 0.0829(17) 0.0745(16) -0.0223(16) 0.0062(15) 0.0314(13)
Br1 0.08728(16) 0.05996(12) 0.05042(11) 0.01706(10) 0.01285(9) -0.01170(8)
O1 0.0717(8) 0.0602(8) 0.0484(7) -0.0039(6) -0.0046(6) -0.0062(6)
O2 0.0680(8) 0.0550(7) 0.0382(5) -0.0045(6) 0.0059(5) 0.0051(5)
N9 0.0451(7) 0.0402(6) 0.0374(6) 0.0032(5) 0.0056(5) -0.0012(5)

loop_
_atom_type_symbol
_atom_type_description
_atom_type_scat_dispersion_real
_atom_type_scat_dispersion_imag
_atom_type_scat_source
C C 0.0033 0.0016 'International Tables Vol C Tables 4.2.6.8 and 6.1.1.4'
H H 0.0000 0.0000 'International Tables Vol C Tables 4.2.6.8 and 6.1.1.4'
N N 0.0061 0.0033 'International Tables Vol C Tables 4.2.6.8 and 6.1.1.4'
O O 0.0106 0.0060 'International Tables Vol C Tables 4.2.6.8 and 6.1.1.4'
Br Br -0.2901 2.4595 'International Tables Vol C Tables 4.2.6.8 and 6.1.1.4'

loop_
_geom_angle_atom_site_label_1
_geom_angle_atom_site_label_2
_geom_angle_atom_site_label_3
_geom_angle_site_symmetry_1
_geom_angle_site_symmetry_3
_geom_angle
_geom_angle_publ_flag
C1 C2 H2 . . 118.3 ?
C1 C9A C4A . . 122.57(15) ?
C1 C9A N9 . . 128.35(14) ?
C1 C10 H10A . . 109.5 ?
C1 C10 H10B . . 109.5 ?
C1 C10 H10C . . 109.5 ?
C2 C1 C9A . . 114.58(16) ?
C2 C1 C10 . . 120.08(16) ?
C2 C3 C4 . . 122.00(17) ?
C2 C3 H3 . . 119.0 ?
C3 C2 C1 . . 123.47(16) ?
C3 C2 H2 . . 118.3 ?
C3 C4 C4A . . 116.27(16) ?
C3 C4 C9 . . 121.07(16) ?
C4 C3 H3 . . 119.0 ?
C4 C4A C9A . . 121.03(14) ?
C4 C4A C5A . . 131.72(15) ?
C4 C9 H9A . . 109.5 ?
C4 C9 H9B . . 109.5 ?
C4 C9 H9C . . 109.5 ?
C4A C4 C9 . . 122.65(16) ?
C4A C9A N9 . . 108.67(13) ?
C5 C5A C8A . . 119.61(14) ?
C5 C5A C4A . . 133.06(14) ?
C5 C6 C7 . . 122.74(14) ?
C5 C6 Br1 . . 119.29(12) ?
C5A C5 H5 . . 121.2 ?
C5A C8A N9 . . 108.75(13) ?
C6 C5 C5A . . 117.59(14) ?
C6 C5 H5 . . 121.2 ?
C6 C7 H7 . . 119.8 ?
C7 C6 Br1 . . 117.97(12) ?
C7 C8 C8A . . 117.97(15) ?
C7 C8 H8 . . 121.0 ?
C8 C7 C6 . . 120.33(15) ?
C8 C7 H7 . . 119.8 ?
C8 C8A C5A . . 121.75(14) ?
C8 C8A N9 . . 129.48(14) ?
C8A C5A C4A . . 107.33(13) ?
C8A C8 H8 . . 121.0 ?
C8A N9 C9A . . 108.07(12) ?
C9A C1 C10 . . 125.22(16) ?
C9A C4A C5A . . 107.15(13) ?
H9A C9 H9B . . 109.5 ?
H9A C9 H9C . . 109.5 ?
H9B C9 H9C . . 109.5 ?
H10A C10 H10B . . 109.5 ?
H10A C10 H10C . . 109.5 ?
H10B C10 H10C . . 109.5 ?
C11 O2 C12 . . 121.26(14) ?
C11 N9 C8A . . 122.65(13) ?
C11 N9 C9A . . 125.02(13) ?
C12 C13 H13A . . 109.5 ?
C12 C13 H13B . . 109.5 ?
C12 C13 H13C . . 109.5 ?
C12 C14 H14A . . 109.5 ?
C12 C14 H14B . . 109.5 ?
C12 C14 H14C . . 109.5 ?
C12 C15 H15A . . 109.5 ?
C12 C15 H15B . . 109.5 ?
C12 C15 H15C . . 109.5 ?
C13 C12 C15 . . 111.9(2) ?
H13A C13 H13C . . 109.5 ?
H13B C13 H13C . . 109.5 ?
H13A C13 H13B . . 109.5 ?
C14 C12 C13 . . 112.2(2) ?
C14 C12 C15 . . 110.9(2) ?
H14A C14 H14B . . 109.5 ?
H14A C14 H14C . . 109.5 ?
H14B C14 H14C . . 109.5 ?
H15A C15 H15C . . 109.5 ?
H15A C15 H15B . . 109.5 ?
H15B C15 H15C . . 109.5 ?
O1 C11 O2 . . 127.27(16) ?
O1 C11 N9 . . 123.67(16) ?
O2 C11 N9 . . 109.06(14) ?
O2 C12 C14 . . 110.07(16) ?
O2 C12 C13 . . 109.40(17) ?
O2 C12 C15 . . 101.86(17) ?

loop_
_geom_bond_atom_site_label_1
_geom_bond_atom_site_label_2
_geom_bond_site_symmetry_2
_geom_bond_distance
_geom_bond_publ_flag
C1 C2 . 1.392(3) ?
C1 C9A . 1.399(2) ?
C1 C10 . 1.499(3) ?
C2 C3 . 1.381(3) ?
C2 H2 . 0.9300 ?
C3 H3 . 0.9300 ?
C4 C3 . 1.384(3) ?
C4 C4A . 1.400(2) ?
C4 C9 . 1.502(3) ?
C4A C9A . 1.407(2) ?
C5 C5A . 1.394(2) ?
C5 H5 . 0.9300 ?
C5A C8A . 1.408(2) ?
C5A C4A . 1.452(2) ?
C6 C5 . 1.376(2) ?
C6 C7 . 1.387(2) ?
C7 C8 . 1.377(2) ?
C7 H7 . 0.9300 ?
C8 C8A . 1.387(2) ?
C8 H8 . 0.9300 ?
C8A N9 . 1.408(2) ?
C9 H9A . 0.9600 ?
C9 H9B . 0.9600 ?
C9 H9C . 0.9600 ?
C9A N9 . 1.417(2) ?
C10 H10A . 0.9600 ?
C10 H10B . 0.9600 ?
C10 H10C . 0.9600 ?
C11 O1 . 1.193(2) ?
C11 O2 . 1.332(2) ?
C11 N9 . 1.407(2) ?
C12 O2 . 1.486(2) ?
C12 C13 . 1.511(3) ?
C12 C15 . 1.514(3) ?
C13 H13A . 0.9600 ?
C13 H13B . 0.9600 ?
C13 H13C . 0.9600 ?
C14 C12 . 1.502(3) ?
C14 H14A . 0.9600 ?
C14 H14B . 0.9600 ?
C14 H14C . 0.9600 ?
C15 H15A . 0.9600 ?
C15 H15B . 0.9600 ?
C15 H15C . 0.9600 ?
Br1 C6 . 1.9004(18) ?

loop_
_geom_hbond_atom_site_label_D
_geom_hbond_atom_site_label_H
_geom_hbond_atom_site_label_A
_geom_hbond_distance_DH
_geom_hbond_distance_HA
_geom_hbond_distance_DA
_geom_hbond_angle_DHA
C8 H8 O2 0.93 2.33 2.863(3) 116

loop_
_geom_torsion_atom_site_label_1
_geom_torsion_atom_site_label_2
_geom_torsion_atom_site_label_3
_geom_torsion_atom_site_label_4
_geom_torsion_site_symmetry_1
_geom_torsion_site_symmetry_2
_geom_torsion_site_symmetry_3
_geom_torsion_site_symmetry_4
_geom_torsion
_geom_torsion_publ_flag
C1 C9A N9 C11 . . . . 30.8(2) ?
C8 C8A N9 C11 . . . . -22.4(2) ?
C9A N9 C11 O2 . . . . -154.38(14) ?
C9A N9 C11 O1 . . . . 25.5(3) ?
C8A N9 C11 O2 . . . . 51.6(2) ?
C8A N9 C11 O1 . . . . -128.47(18) ?
C9A C4A C4 C9 . . . . 179.52(15) ?
C2 C3 C4 C9 . . . . -177.79(17) ?
C3 C2 C1 C10 . . . . 174.71(17) ?
C4A C9A C1 C10 . . . . -172.72(15) ?

loop_
_cod_related_entry_id
_cod_related_entry_database
_cod_related_entry_code
1 ChemSpider 24745493
